data_7713356
loop_
_publ_author_name
'Zhang, Xiaowen'
'Huang, Chun-Hua'
'Yang, Mingxue'
'Chen, Xu-Lin'
'Lu, Can-Zhong'

_publ_section_title
;
 Rotational isomerization: Spontaneous structural transformation of a
 thermally activated delayed fluorescence binuclear copper(I) complex
;
_journal_name_full 'Dalton Transactions'
_journal_paper_doi 10.1039/D3DT01258A
_journal_year 2023
_chemical_formula_moiety 'C58 H42 Cu2 I2 N4 P2'
_chemical_formula_sum 'C58 H42 Cu2 I2 N4 P2'
_chemical_formula_weight 1237.77
_space_group_crystal_system monoclinic
_space_group_IT_number 14
_space_group_name_Hall '-P 2ybc'
_space_group_name_H-M_alt 'P 1 21/c 1'
_atom_sites_solution_hydrogens geom
_audit_creation_date 2020-11-27
_audit_creation_method
;
Olex2 1.2
(compiled 2018.05.29 svn.r3508 for OlexSys, GUI svn.r5506)
;
_audit_update_record
;
2021-04-13 deposited with the CCDC.	2023-06-30 downloaded from the CCDC.
;
_cell_angle_alpha 90
_cell_angle_beta 98.6740(10)
_cell_angle_gamma 90
_cell_formula_units_Z 2
_cell_length_a 12.3773(3)
_cell_length_b 16.0279(4)
_cell_length_c 12.3747(3)
_cell_measurement_reflns_used 9929
_cell_measurement_temperature 200(2)
_cell_measurement_theta_max 27.505
_cell_measurement_theta_min 2.828
_cell_volume 2426.84(10)
_computing_cell_refinement 'SAINT V8.38A (?, 2016)'
_computing_data_reduction 'SAINT V8.38A (?, 2016)'
_computing_molecular_graphics 'Olex2 (Dolomanov et al., 2009)'
_computing_publication_material 'Olex2 (Dolomanov et al., 2009)'
_computing_structure_refinement 'ShelXL (Sheldrick, 2015)'
_diffrn_ambient_temperature 200.15
_diffrn_measured_fraction_theta_full 0.976
_diffrn_measured_fraction_theta_max 0.980
_diffrn_measurement_device_type 'Bruker APEX-II CCD'
_diffrn_measurement_method '\f and \w scans'
_diffrn_radiation_type MoK\a
_diffrn_radiation_wavelength 0.71073
_diffrn_reflns_av_R_equivalents 0.0294
_diffrn_reflns_av_unetI/netI 0.0166
_diffrn_reflns_Laue_measured_fraction_full 0.976
_diffrn_reflns_Laue_measured_fraction_max 0.980
_diffrn_reflns_limit_h_max 16
_diffrn_reflns_limit_h_min -16
_diffrn_reflns_limit_k_max 20
_diffrn_reflns_limit_k_min -20
_diffrn_reflns_limit_l_max 15
_diffrn_reflns_limit_l_min -16
_diffrn_reflns_number 43178
_diffrn_reflns_point_group_measured_fraction_full 0.976
_diffrn_reflns_point_group_measured_fraction_max 0.980
_diffrn_reflns_theta_full 25.242
_diffrn_reflns_theta_max 27.511
_diffrn_reflns_theta_min 2.828
_diffrn_standards_number 0
_exptl_absorpt_coefficient_mu 2.259
_exptl_absorpt_correction_T_max 0.7456
_exptl_absorpt_correction_T_min 0.6517
_exptl_absorpt_correction_type multi-scan
_exptl_absorpt_process_details
'SADABS-2016/2 (Bruker,2016/2) was used for absorption correction. wR2(int) was 0.0666 before and 0.0412 after correction. The Ratio of minimum to maximum transmission is 0.8741. The \l/2 correction factor is Not present.'
_exptl_crystal_colour 'clear light colourless'
_exptl_crystal_colour_lustre clear
_exptl_crystal_colour_modifier light
_exptl_crystal_colour_primary colourless
_exptl_crystal_density_diffrn 1.694
_exptl_crystal_description block
_exptl_crystal_F_000 1224
_exptl_crystal_size_max 0.175
_exptl_crystal_size_mid 0.162
_exptl_crystal_size_min 0.137
_refine_diff_density_max 0.325
_refine_diff_density_min -0.250
_refine_diff_density_rms 0.049
_refine_ls_extinction_method none
_refine_ls_goodness_of_fit_ref 1.047
_refine_ls_hydrogen_treatment constr
_refine_ls_matrix_type full
_refine_ls_number_parameters 307
_refine_ls_number_reflns 5466
_refine_ls_number_restraints 0
_refine_ls_restrained_S_all 1.047
_refine_ls_R_factor_all 0.0200
_refine_ls_R_factor_gt 0.0173
_refine_ls_shift/su_max 0.002
_refine_ls_shift/su_mean 0.000
_refine_ls_structure_factor_coef Fsqd
_refine_ls_weighting_details 'w=1/[\s^2^(Fo^2^)+(0.0159P)^2^+1.3326P] where P=(Fo^2^+2Fc^2^)/3'
_refine_ls_weighting_scheme calc
_refine_ls_wR_factor_gt 0.0413
_refine_ls_wR_factor_ref 0.0428
_reflns_Friedel_coverage 0.000
_reflns_number_gt 5069
_reflns_number_total 5466
_reflns_threshold_expression 'I > 2\s(I)'
_cod_data_source_file d3dt01258a2.cif
_cod_data_source_block p21
_cod_database_code 7713356
_shelx_shelxl_version_number 2018/1
_shelx_space_group_comment
;
The symmetry employed for this shelxl refinement is uniquely defined
by the following loop, which should always be used as a source of
symmetry information in preference to the above space-group names.
They are only intended as comments.
;
_shelx_estimated_absorpt_t_max 0.747
_shelx_estimated_absorpt_t_min 0.693
_olex2_refinement_description
;
1. Fixed Uiso
 At 1.2 times of:
  All C(H) groups
2.a Aromatic/amide H refined with riding coordinates:
 C1(H1), C14(H14), C13(H13), C2(H2), C20(H20), C29(H29), C4(H4), C8(H8),
 C10(H10), C21(H21), C25(H25), C19(H19), C15(H15), C22(H22), C7(H7), C3(H3),
 C23(H23), C9(H9), C28(H28), C27(H27), C26(H26)
;
_olex2_submission_special_instructions 'No special instructions were received'

loop_
_space_group_symop_operation_xyz
'x, y, z'
'-x, y+1/2, -z+1/2'
'-x, -y, -z'
'x, -y-1/2, z-1/2'

loop_
_atom_site_label
_atom_site_type_symbol
_atom_site_fract_x
_atom_site_fract_y
_atom_site_fract_z
_atom_site_U_iso_or_equiv
_atom_site_adp_type
_atom_site_occupancy
_atom_site_site_symmetry_order
_atom_site_calc_flag
_atom_site_refinement_flags_posn
_atom_site_refinement_flags_adp
_atom_site_refinement_flags_occupancy
_atom_site_disorder_assembly
_atom_site_disorder_group
I1 I 0.10515(2) 0.00491(2) 0.88009(2) 0.02514(4) Uani 1 1 d . . . . .
Cu1 Cu 0.09945(2) 0.03359(2) 1.08599(2) 0.02604(5) Uani 1 1 d . . . . .
P1 P 0.21745(3) -0.03276(2) 1.21195(3) 0.02210(8) Uani 1 1 d . . . . .
C16 C 0.35829(13) -0.01088(9) 1.19310(13) 0.0238(3) Uani 1 1 d . . . . .
N2 N 0.32779(10) 0.13868(8) 1.12037(11) 0.0239(3) Uani 1 1 d . . . . .
N1 N 0.13956(11) 0.15541(8) 1.13786(12) 0.0277(3) Uani 1 1 d . . . . .
C1 C 0.06287(14) 0.19827(11) 1.18069(16) 0.0355(4) Uani 1 1 d . . . . .
H1 H -0.011655 0.185228 1.156099 0.043 Uiso 1 1 calc R . . . .
C14 C 0.54396(14) -0.06074(11) 1.18618(16) 0.0351(4) Uani 1 1 d . . . . .
H14 H 0.597406 -0.103186 1.203133 0.042 Uiso 1 1 calc R . . . .
C5 C 0.24406(12) 0.17555(9) 1.17320(12) 0.0230(3) Uani 1 1 d . . . . .
C17 C 0.38830(12) 0.06479(9) 1.14849(12) 0.0228(3) Uani 1 1 d . . . . .
C13 C 0.57064(14) 0.01162(11) 1.13603(15) 0.0330(4) Uani 1 1 d . . . . .
H13 H 0.640868 0.018398 1.115087 0.040 Uiso 1 1 calc R . . . .
C2 C 0.08600(15) 0.26006(11) 1.25824(17) 0.0384(4) Uani 1 1 d . . . . .
H2 H 0.028856 0.289988 1.284232 0.046 Uiso 1 1 calc R . . . .
C18 C 0.20576(12) -0.14659(9) 1.20284(13) 0.0250(3) Uani 1 1 d . . . . .
C12 C 0.49267(12) 0.07451(10) 1.11671(13) 0.0260(3) Uani 1 1 d . . . . .
C20 C 0.15133(17) -0.26445(11) 1.08520(16) 0.0402(4) Uani 1 1 d . . . . .
H20 H 0.124833 -0.285927 1.014617 0.048 Uiso 1 1 calc R . . . .
C29 C 0.12614(16) 0.03122(13) 1.38666(16) 0.0394(4) Uani 1 1 d . . . . .
H29 H 0.064360 0.042522 1.333215 0.047 Uiso 1 1 calc R . . . .
C6 C 0.39543(13) 0.19384(10) 1.07211(13) 0.0266(3) Uani 1 1 d . . . . .
C4 C 0.27441(14) 0.23480(10) 1.25354(14) 0.0308(3) Uani 1 1 d . . . . .
H4 H 0.349440 0.245987 1.278276 0.037 Uiso 1 1 calc R . . . .
C24 C 0.21791(15) -0.00725(10) 1.35611(13) 0.0282(3) Uani 1 1 d . . . . .
C8 C 0.45157(17) 0.31385(12) 0.98309(16) 0.0416(4) Uani 1 1 d . . . . .
H8 H 0.438588 0.369104 0.956501 0.050 Uiso 1 1 calc R . . . .
C11 C 0.49560(13) 0.15506(10) 1.06555(13) 0.0276(3) Uani 1 1 d . . . . .
C10 C 0.57245(14) 0.19558(12) 1.01184(14) 0.0346(4) Uani 1 1 d . . . . .
H10 H 0.639322 0.168971 1.003664 0.042 Uiso 1 1 calc R . . . .
C21 C 0.17602(15) -0.31812(11) 1.17255(17) 0.0385(4) Uani 1 1 d . . . . .
H21 H 0.165918 -0.376512 1.162473 0.046 Uiso 1 1 calc R . . . .
C25 C 0.30780(17) -0.02254(12) 1.43627(15) 0.0366(4) Uani 1 1 d . . . . .
H25 H 0.371481 -0.047786 1.416549 0.044 Uiso 1 1 calc R . . . .
C19 C 0.16520(15) -0.17893(10) 1.10035(14) 0.0320(4) Uani 1 1 d . . . . .
H19 H 0.146796 -0.142209 1.040128 0.038 Uiso 1 1 calc R . . . .
C15 C 0.43958(13) -0.07212(10) 1.21213(14) 0.0296(3) Uani 1 1 d . . . . .
H15 H 0.422716 -0.123493 1.244052 0.036 Uiso 1 1 calc R . . . .
C22 C 0.21534(16) -0.28667(11) 1.27437(17) 0.0412(4) Uani 1 1 d . . . . .
H22 H 0.232440 -0.323702 1.334458 0.049 Uiso 1 1 calc R . . . .
C7 C 0.37249(15) 0.27403(11) 1.03306(15) 0.0348(4) Uani 1 1 d . . . . .
H7 H 0.305360 0.300665 1.040200 0.042 Uiso 1 1 calc R . . . .
C3 C 0.19407(16) 0.27744(11) 1.29724(16) 0.0374(4) Uani 1 1 d . . . . .
H3 H 0.212861 0.317907 1.353007 0.045 Uiso 1 1 calc R . . . .
C23 C 0.23031(15) -0.20155(11) 1.29028(15) 0.0360(4) Uani 1 1 d . . . . .
H23 H 0.257398 -0.180668 1.361036 0.043 Uiso 1 1 calc R . . . .
C9 C 0.54963(16) 0.27453(13) 0.97106(16) 0.0410(4) Uani 1 1 d . . . . .
H9 H 0.601163 0.302566 0.934342 0.049 Uiso 1 1 calc R . . . .
C28 C 0.12481(19) 0.05312(15) 1.49542(18) 0.0502(5) Uani 1 1 d . . . . .
H28 H 0.062238 0.079631 1.515768 0.060 Uiso 1 1 calc R . . . .
C27 C 0.2138(2) 0.03652(13) 1.57364(16) 0.0496(5) Uani 1 1 d . . . . .
H27 H 0.212182 0.051178 1.647759 0.060 Uiso 1 1 calc R . . . .
C26 C 0.3050(2) -0.00120(12) 1.54460(16) 0.0462(5) Uani 1 1 d . . . . .
H26 H 0.366162 -0.012682 1.598709 0.055 Uiso 1 1 calc R . . . .

loop_
_atom_site_aniso_label
_atom_site_aniso_U_11
_atom_site_aniso_U_22
_atom_site_aniso_U_33
_atom_site_aniso_U_23
_atom_site_aniso_U_13
_atom_site_aniso_U_12
I1 0.02213(6) 0.02663(6) 0.02752(6) -0.00114(4) 0.00655(4) -0.00235(4)
Cu1 0.02391(10) 0.02363(10) 0.02991(10) -0.00232(7) 0.00190(8) 0.00226(7)
P1 0.02148(18) 0.02097(18) 0.02374(18) -0.00072(14) 0.00302(15) 0.00009(14)
C16 0.0218(7) 0.0241(7) 0.0251(7) -0.0042(6) 0.0017(6) 0.0015(6)
N2 0.0212(6) 0.0215(6) 0.0301(7) -0.0009(5) 0.0069(5) 0.0000(5)
N1 0.0233(6) 0.0224(6) 0.0377(7) -0.0053(5) 0.0051(6) 0.0012(5)
C1 0.0229(8) 0.0292(9) 0.0554(11) -0.0074(8) 0.0095(8) 0.0006(7)
C14 0.0250(8) 0.0323(9) 0.0462(10) -0.0063(7) -0.0004(7) 0.0098(7)
C5 0.0219(7) 0.0191(7) 0.0285(7) -0.0002(6) 0.0055(6) 0.0007(6)
C17 0.0196(7) 0.0238(7) 0.0242(7) -0.0056(6) 0.0011(6) 0.0014(6)
C13 0.0190(7) 0.0395(9) 0.0403(9) -0.0100(7) 0.0041(7) 0.0022(7)
C2 0.0337(9) 0.0287(9) 0.0565(11) -0.0092(8) 0.0189(8) 0.0034(7)
C18 0.0224(7) 0.0212(7) 0.0320(8) 0.0009(6) 0.0057(6) 0.0001(6)
C12 0.0192(7) 0.0302(8) 0.0282(8) -0.0067(6) 0.0025(6) -0.0019(6)
C20 0.0556(12) 0.0297(9) 0.0380(10) -0.0085(7) 0.0160(9) -0.0061(8)
C29 0.0375(10) 0.0453(11) 0.0375(10) -0.0088(8) 0.0122(8) -0.0038(8)
C6 0.0253(8) 0.0284(8) 0.0263(7) -0.0030(6) 0.0048(6) -0.0048(6)
C4 0.0285(8) 0.0261(8) 0.0379(9) -0.0062(7) 0.0052(7) -0.0028(6)
C24 0.0340(9) 0.0248(8) 0.0262(8) -0.0009(6) 0.0063(7) -0.0052(6)
C8 0.0484(11) 0.0356(10) 0.0412(10) 0.0061(8) 0.0079(9) -0.0108(8)
C11 0.0237(8) 0.0319(8) 0.0271(8) -0.0063(6) 0.0038(6) -0.0045(6)
C10 0.0269(8) 0.0454(10) 0.0330(9) -0.0083(7) 0.0090(7) -0.0093(7)
C21 0.0396(10) 0.0216(8) 0.0567(11) -0.0012(8) 0.0154(9) -0.0009(7)
C25 0.0442(10) 0.0344(9) 0.0300(9) -0.0019(7) 0.0016(8) -0.0020(8)
C19 0.0426(10) 0.0260(8) 0.0289(8) -0.0011(6) 0.0108(7) -0.0021(7)
C15 0.0269(8) 0.0258(8) 0.0345(8) -0.0021(6) -0.0002(7) 0.0044(6)
C22 0.0404(10) 0.0288(9) 0.0521(11) 0.0129(8) -0.0005(9) -0.0024(8)
C7 0.0348(9) 0.0309(9) 0.0394(9) 0.0034(7) 0.0077(7) -0.0012(7)
C3 0.0421(10) 0.0279(9) 0.0432(10) -0.0127(7) 0.0098(8) -0.0003(7)
C23 0.0385(10) 0.0304(9) 0.0364(9) 0.0056(7) -0.0030(8) -0.0049(7)
C9 0.0412(10) 0.0468(11) 0.0369(9) -0.0023(8) 0.0120(8) -0.0198(9)
C28 0.0556(13) 0.0551(13) 0.0461(12) -0.0140(10) 0.0274(10) -0.0098(10)
C27 0.0780(16) 0.0439(11) 0.0299(9) -0.0087(8) 0.0180(10) -0.0214(11)
C26 0.0662(14) 0.0425(11) 0.0274(9) -0.0005(8) -0.0014(9) -0.0103(10)

loop_
_atom_type_symbol
_atom_type_description
_atom_type_scat_dispersion_real
_atom_type_scat_dispersion_imag
_atom_type_scat_source
C C 0.0033 0.0016 'International Tables Vol C Tables 4.2.6.8 and 6.1.1.4'
H H 0.0000 0.0000 'International Tables Vol C Tables 4.2.6.8 and 6.1.1.4'
Cu Cu 0.3201 1.2651 'International Tables Vol C Tables 4.2.6.8 and 6.1.1.4'
I I -0.4742 1.8119 'International Tables Vol C Tables 4.2.6.8 and 6.1.1.4'
N N 0.0061 0.0033 'International Tables Vol C Tables 4.2.6.8 and 6.1.1.4'
P P 0.1023 0.0942 'International Tables Vol C Tables 4.2.6.8 and 6.1.1.4'

loop_
_geom_angle_atom_site_label_1
_geom_angle_atom_site_label_2
_geom_angle_atom_site_label_3
_geom_angle
_geom_angle_site_symmetry_1
_geom_angle_site_symmetry_3
_geom_angle_publ_flag
Cu1 I1 Cu1 73.945(7) . 3_557 ?
I1 Cu1 I1 106.055(7) . 3_557 ?
P1 Cu1 I1 119.157(13) . . ?
P1 Cu1 I1 108.179(13) . 3_557 ?
N1 Cu1 I1 110.51(4) . 3_557 ?
N1 Cu1 I1 115.18(4) . . ?
N1 Cu1 P1 97.48(4) . . ?
C16 P1 Cu1 110.79(5) . . ?
C16 P1 C18 104.55(7) . . ?
C16 P1 C24 102.64(8) . . ?
C18 P1 Cu1 113.16(5) . . ?
C24 P1 Cu1 118.61(6) . . ?
C24 P1 C18 105.73(7) . . ?
C17 C16 P1 121.97(11) . . ?
C15 C16 P1 121.29(12) . . ?
C15 C16 C17 116.44(14) . . ?
C17 N2 C5 128.65(13) . . ?
C6 N2 C5 116.79(12) . . ?
C6 N2 C17 107.61(12) . . ?
C1 N1 Cu1 116.69(11) . . ?
C5 N1 Cu1 119.83(10) . . ?
C5 N1 C1 116.89(14) . . ?
N1 C1 C2 123.84(16) . . ?
C13 C14 C15 120.57(15) . . ?
N1 C5 N2 118.70(13) . . ?
N1 C5 C4 122.89(14) . . ?
C4 C5 N2 118.26(14) . . ?
C16 C17 N2 131.05(14) . . ?
C16 C17 C12 120.71(14) . . ?
C12 C17 N2 108.11(13) . . ?
C14 C13 C12 118.68(16) . . ?
C1 C2 C3 118.49(16) . . ?
C19 C18 P1 116.18(12) . . ?
C19 C18 C23 118.60(15) . . ?
C23 C18 P1 125.17(13) . . ?
C17 C12 C11 107.78(14) . . ?
C13 C12 C17 120.76(15) . . ?
C13 C12 C11 131.45(15) . . ?
C21 C20 C19 120.05(18) . . ?
C28 C29 C24 120.15(19) . . ?
C11 C6 N2 109.49(14) . . ?
C7 C6 N2 128.66(15) . . ?
C7 C6 C11 121.84(15) . . ?
C3 C4 C5 119.11(16) . . ?
C29 C24 P1 118.72(14) . . ?
C29 C24 C25 118.66(16) . . ?
C25 C24 P1 122.59(14) . . ?
C7 C8 C9 121.51(18) . . ?
C6 C11 C12 106.92(14) . . ?
C10 C11 C12 133.50(16) . . ?
C10 C11 C6 119.52(16) . . ?
C9 C10 C11 118.97(17) . . ?
C22 C21 C20 119.68(17) . . ?
C26 C25 C24 120.61(19) . . ?
C20 C19 C18 120.68(16) . . ?
C14 C15 C16 122.61(16) . . ?
C21 C22 C23 120.77(17) . . ?
C6 C7 C8 117.36(17) . . ?
C2 C3 C4 118.67(16) . . ?
C22 C23 C18 120.20(17) . . ?
C10 C9 C8 120.66(17) . . ?
C27 C28 C29 120.3(2) . . ?
C26 C27 C28 120.13(18) . . ?
C27 C26 C25 120.1(2) . . ?

loop_
_geom_bond_atom_site_label_1
_geom_bond_atom_site_label_2
_geom_bond_distance
_geom_bond_site_symmetry_2
_geom_bond_publ_flag
I1 Cu1 2.6006(2) . ?
I1 Cu1 2.7001(2) 3_557 ?
Cu1 P1 2.2376(4) . ?
Cu1 N1 2.0915(13) . ?
P1 C16 1.8273(16) . ?
P1 C18 1.8322(16) . ?
P1 C24 1.8293(17) . ?
C16 C17 1.406(2) . ?
C16 C15 1.400(2) . ?
N2 C5 1.4335(19) . ?
N2 C17 1.4163(19) . ?
N2 C6 1.411(2) . ?
N1 C1 1.344(2) . ?
N1 C5 1.341(2) . ?
C1 C2 1.379(3) . ?
C14 C13 1.379(3) . ?
C14 C15 1.389(2) . ?
C5 C4 1.385(2) . ?
C17 C12 1.414(2) . ?
C13 C12 1.391(2) . ?
C2 C3 1.380(3) . ?
C18 C19 1.392(2) . ?
C18 C23 1.393(2) . ?
C12 C11 1.441(2) . ?
C20 C21 1.379(3) . ?
C20 C19 1.391(2) . ?
C29 C24 1.394(3) . ?
C29 C28 1.393(3) . ?
C6 C11 1.400(2) . ?
C6 C7 1.387(2) . ?
C4 C3 1.382(2) . ?
C24 C25 1.396(3) . ?
C8 C7 1.389(3) . ?
C8 C9 1.395(3) . ?
C11 C10 1.400(2) . ?
C10 C9 1.376(3) . ?
C21 C22 1.376(3) . ?
C25 C26 1.389(3) . ?
C22 C23 1.387(3) . ?
C28 C27 1.378(3) . ?
C27 C26 1.375(3) . ?
